data_4076691
loop_
_publ_author_name
'Braga, Dario'
'Cojazzi, Gianna'
'Emiliani, Dario'
'Maini, Lucia'
'Grepioni, Fabrizia'

_publ_section_title
;
 Reversible Gas&#x2212;Solid Reactions between the Organometallic
 Zwitterion [(\h5-C5H4COOH)(\h5-C5H4COO)CoIII] and Vapors of
 Trifluoroacetic and Tetrafluoroboric Acids
;
_journal_issue 6
_journal_name_full Organometallics
_journal_page_first 1315
_journal_paper_doi 10.1021/om010936w
_journal_volume 21
_journal_year 2002
_chemical_formula_sum 'C12 H10 B Co F4 O4'
_chemical_formula_weight 363.94
_chemical_name_systematic
; 
 ? 
;
_space_group_IT_number 15
_symmetry_cell_setting monoclinic
_symmetry_space_group_name_Hall '-C 2yc'
_symmetry_space_group_name_H-M 'C 1 2/c 1'
_atom_sites_solution_hydrogens geom
_atom_sites_solution_primary direct
_atom_sites_solution_secondary difmap
_audit_creation_method SHELXL-97
_cell_angle_alpha 90.00
_cell_angle_beta 107.42(2)
_cell_angle_gamma 90.00
_cell_formula_units_Z 4
_cell_length_a 12.438(4)
_cell_length_b 9.484(3)
_cell_length_c 11.400(3)
_cell_measurement_temperature 293(2)
_cell_volume 1283.1(7)
_computing_structure_refinement 'SHELXL-97 (Sheldrick, 1997)'
_computing_structure_solution 'SHELXS-97 (Sheldrick, 1990)'
_diffrn_ambient_temperature 293(2)
_diffrn_measured_fraction_theta_full 0.827
_diffrn_measured_fraction_theta_max 0.827
_diffrn_radiation_monochromator graphite
_diffrn_radiation_source 'fine-focus sealed tube'
_diffrn_radiation_type MoK\a
_diffrn_radiation_wavelength 0.71073
_diffrn_reflns_av_R_equivalents 0.0452
_diffrn_reflns_av_sigmaI/netI 0.0282
_diffrn_reflns_limit_h_max 14
_diffrn_reflns_limit_h_min -15
_diffrn_reflns_limit_k_max 11
_diffrn_reflns_limit_k_min 0
_diffrn_reflns_limit_l_max 15
_diffrn_reflns_limit_l_min 0
_diffrn_reflns_number 1345
_diffrn_reflns_theta_full 27.96
_diffrn_reflns_theta_max 27.96
_diffrn_reflns_theta_min 3.02
_exptl_absorpt_coefficient_mu 1.402
_exptl_absorpt_correction_T_max 1.00
_exptl_absorpt_correction_T_min 0.91
_exptl_absorpt_correction_type psi-scan
_exptl_crystal_colour yellow
_exptl_crystal_density_diffrn 1.884
_exptl_crystal_density_method 'not measured'
_exptl_crystal_F_000 728
_exptl_crystal_size_max 0.22
_exptl_crystal_size_mid 0.16
_exptl_crystal_size_min 0.16
_refine_diff_density_max 0.493
_refine_diff_density_min -0.476
_refine_diff_density_rms 0.093
_refine_ls_extinction_method none
_refine_ls_goodness_of_fit_ref 1.062
_refine_ls_hydrogen_treatment mixed
_refine_ls_matrix_type full
_refine_ls_number_parameters 107
_refine_ls_number_reflns 1283
_refine_ls_number_restraints 0
_refine_ls_restrained_S_all 1.062
_refine_ls_R_factor_all 0.0566
_refine_ls_R_factor_gt 0.0341
_refine_ls_shift/su_max 0.000
_refine_ls_shift/su_mean 0.000
_refine_ls_structure_factor_coef Fsqd
_refine_ls_weighting_details 'calc w=1/[\s^2^(Fo^2^)+(0.0679P)^2^+0.8220P] where P=(Fo^2^+2Fc^2^)/3'
_refine_ls_weighting_scheme calc
_refine_ls_wR_factor_gt 0.0934
_refine_ls_wR_factor_ref 0.1035
_reflns_number_gt 972
_reflns_number_total 1283
_reflns_threshold_expression >2sigma(I)
_cod_data_source_file om010936w.cif
_cod_data_source_block '[(C5H4COOH)2Co][BF4]'
_cod_depositor_comments
;
The following automatic conversions were performed:

'_symmetry_cell_setting' value 'Monoclinic' changed to 'monoclinic'
according to /home/saulius/struct/CIF-dictionaries/cif_core.dic
dictionary named 'cif_core.dic' version 2.4.1 from
2010-06-29.

'_exptl_absorpt_correction_type' value 'Psi-scan'
changed to 'psi-scan' according to
/home/saulius/struct/CIF-dictionaries/cif_core.dic dictionary named
'cif_core.dic' version 2.4.1 from 2010-06-29.

Automatic conversion script
Id: cif_fix_values 1715 2011-07-08 13:25:40Z adriana 
;
_cod_original_sg_symbol_H-M C2/c
_cod_database_code 4076691

loop_
_symmetry_equiv_pos_as_xyz
'x, y, z'
'-x, y, -z+1/2'
'x+1/2, y+1/2, z'
'-x+1/2, y+1/2, -z+1/2'
'-x, -y, -z'
'x, -y, z-1/2'
'-x+1/2, -y+1/2, -z'
'x+1/2, -y+1/2, z-1/2'

loop_
_atom_site_label
_atom_site_type_symbol
_atom_site_fract_x
_atom_site_fract_y
_atom_site_fract_z
_atom_site_U_iso_or_equiv
_atom_site_adp_type
_atom_site_occupancy
_atom_site_symmetry_multiplicity
_atom_site_calc_flag
_atom_site_refinement_flags
Co1 Co 0.2500 0.2500 0.0000 0.0222(2) Uani 1 2 d S
C1 C 0.40360(18) 0.1640(2) 0.01979(19) 0.0332(7) Uani 1 1 d G
H1 H 0.4313 0.1346 -0.0434 0.040 Uiso 1 1 calc R
C2 C 0.41641(18) 0.30041(19) 0.0735(2) 0.0373(7) Uani 1 1 d G
H2 H 0.4540 0.3760 0.0517 0.045 Uiso 1 1 calc R
C3 C 0.3617(2) 0.30108(18) 0.16646(19) 0.0379(7) Uani 1 1 d G
H3 H 0.3572 0.3772 0.2162 0.045 Uiso 1 1 calc R
C4 C 0.31511(19) 0.1651(2) 0.17015(17) 0.0331(7) Uani 1 1 d G
H4 H 0.2747 0.1365 0.2227 0.040 Uiso 1 1 calc R
C5 C 0.34099(19) 0.08034(16) 0.07950(19) 0.0291(6) Uani 1 1 d G
C6 C 0.3016(3) -0.0649(3) 0.0447(3) 0.0293(6) Uani 1 1 d .
O1 O 0.33468(19) -0.1266(2) -0.0339(2) 0.0377(5) Uani 1 1 d .
O2 O 0.2355(2) -0.1163(2) 0.1001(2) 0.0410(6) Uani 1 1 d .
B1 B 0.0000 -0.1765(6) -0.2500 0.0351(11) Uani 1 2 d S
F3 F 0.0357(9) -0.1295(6) -0.1295(5) 0.089(2) Uani 0.50 1 d P
F2 F -0.1086(4) -0.1303(6) -0.2976(9) 0.089(2) Uani 0.50 1 d P
F1 F 0.0000 -0.3207(4) -0.2500 0.0702(10) Uani 1 2 d S
F4 F 0.0622(8) -0.1180(7) -0.3118(9) 0.092(2) Uani 0.50 1 d P
H200 H 0.2099 -0.2288 0.0776 0.050 Uiso 1 1 d .

loop_
_atom_site_aniso_label
_atom_site_aniso_U_11
_atom_site_aniso_U_22
_atom_site_aniso_U_33
_atom_site_aniso_U_23
_atom_site_aniso_U_13
_atom_site_aniso_U_12
Co1 0.0242(3) 0.0192(3) 0.0233(3) -0.0008(2) 0.00726(19) -0.0010(2)
C1 0.0245(15) 0.0319(17) 0.0430(16) 0.0004(14) 0.0099(13) 0.0036(13)
C2 0.0272(15) 0.0296(16) 0.0494(18) 0.0020(14) 0.0028(13) -0.0035(13)
C3 0.0411(18) 0.0323(16) 0.0317(15) -0.0051(13) -0.0023(13) -0.0029(14)
C4 0.0451(18) 0.0297(16) 0.0223(13) -0.0006(12) 0.0068(12) 0.0000(14)
C5 0.0294(15) 0.0249(15) 0.0310(13) 0.0024(12) 0.0060(12) 0.0037(12)
C6 0.0324(15) 0.0241(14) 0.0316(13) 0.0025(12) 0.0101(12) 0.0030(12)
O1 0.0475(14) 0.0288(12) 0.0426(12) -0.0042(10) 0.0223(11) -0.0008(10)
O2 0.0532(15) 0.0283(12) 0.0497(13) -0.0025(10) 0.0280(12) -0.0062(10)
B1 0.037(3) 0.031(3) 0.038(2) 0.000 0.012(2) 0.000
F3 0.160(7) 0.057(3) 0.041(3) -0.015(2) 0.015(4) -0.012(4)
F2 0.040(3) 0.055(3) 0.149(6) 0.000(4) -0.004(4) 0.009(2)
F1 0.080(2) 0.0346(18) 0.079(2) 0.000 -0.0023(19) 0.000
F4 0.105(6) 0.089(5) 0.115(6) -0.015(5) 0.086(5) -0.024(5)

loop_
_atom_type_symbol
_atom_type_description
_atom_type_scat_dispersion_real
_atom_type_scat_dispersion_imag
_atom_type_scat_source
C C 0.0033 0.0016 'International Tables Vol C Tables 4.2.6.8 and 6.1.1.4'
H H 0.0000 0.0000 'International Tables Vol C Tables 4.2.6.8 and 6.1.1.4'
B B 0.0013 0.0007 'International Tables Vol C Tables 4.2.6.8 and 6.1.1.4'
Co Co 0.3494 0.9721 'International Tables Vol C Tables 4.2.6.8 and 6.1.1.4'
F F 0.0171 0.0103 'International Tables Vol C Tables 4.2.6.8 and 6.1.1.4'
O O 0.0106 0.0060 'International Tables Vol C Tables 4.2.6.8 and 6.1.1.4'

loop_
_geom_angle_atom_site_label_1
_geom_angle_atom_site_label_2
_geom_angle_atom_site_label_3
_geom_angle
_geom_angle_site_symmetry_1
_geom_angle_site_symmetry_3
C5 Co1 C5 180.0(2) . 7
C5 Co1 C1 138.9 . 7
C5 Co1 C1 41.09(18) 7 7
C5 Co1 C1 41.1 . .
C5 Co1 C1 138.91(18) 7 .
C1 Co1 C1 180.0 7 .
C5 Co1 C4 138.96(17) . 7
C5 Co1 C4 41.0 7 7
C1 Co1 C4 68.97(19) 7 7
C1 Co1 C4 111.03(19) . 7
C5 Co1 C4 41.0 . .
C5 Co1 C4 138.96(17) 7 .
C1 Co1 C4 111.0 7 .
C1 Co1 C4 69.0 . .
C4 Co1 C4 180.00(14) 7 .
C5 Co1 C2 68.9 . .
C5 Co1 C2 111.13(19) 7 .
C1 Co1 C2 139.2 7 .
C1 Co1 C2 40.8 . .
C4 Co1 C2 111.36(19) 7 .
C4 Co1 C2 68.6 . .
C5 Co1 C2 111.13(19) . 7
C5 Co1 C2 68.9 7 7
C1 Co1 C2 40.83(17) 7 7
C1 Co1 C2 139.17(17) . 7
C4 Co1 C2 68.6 7 7
C4 Co1 C2 111.36(19) . 7
C2 Co1 C2 180.0(2) . 7
C5 Co1 C3 68.8 . .
C5 Co1 C3 111.18(18) 7 .
C1 Co1 C3 111.3 7 .
C1 Co1 C3 68.7 . .
C4 Co1 C3 139.24(18) 7 .
C4 Co1 C3 40.8 . .
C2 Co1 C3 40.6 . .
C2 Co1 C3 139.37(18) 7 .
C5 Co1 C3 111.18(18) . 7
C5 Co1 C3 68.8 7 7
C1 Co1 C3 68.67(18) 7 7
C1 Co1 C3 111.33(18) . 7
C4 Co1 C3 40.8 7 7
C4 Co1 C3 139.24(18) . 7
C2 Co1 C3 139.37(18) . 7
C2 Co1 C3 40.6 7 7
C3 Co1 C3 180.0(2) . 7
C2 C1 C5 108.0 . .
C2 C1 Co1 70.22(8) . .
C5 C1 Co1 69.16(8) . .
C2 C1 H1 126.0 . .
C5 C1 H1 126.0 . .
Co1 C1 H1 126.2 . .
C1 C2 C3 108.0 . .
C1 C2 Co1 68.95(8) . .
C3 C2 Co1 69.79(8) . .
C1 C2 H2 126.0 . .
C3 C2 H2 126.0 . .
Co1 C2 H2 126.8 . .
C4 C3 C2 108.0 . .
C4 C3 Co1 69.05(8) . .
C2 C3 Co1 69.58(8) . .
C4 C3 H3 126.0 . .
C2 C3 H3 126.0 . .
Co1 C3 H3 126.9 . .
C3 C4 C5 108.0 . .
C3 C4 Co1 70.19(8) . .
C5 C4 Co1 69.02(8) . .
C3 C4 H4 126.0 . .
C5 C4 H4 126.0 . .
Co1 C4 H4 126.4 . .
C4 C5 C1 108.0 . .
C4 C5 C6 126.47(17) . .
C1 C5 C6 125.31(17) . .
C4 C5 Co1 69.94(8) . .
C1 C5 Co1 69.74(8) . .
C6 C5 Co1 121.80(17) . .
O1 C6 O2 125.5(3) . .
O1 C6 C5 118.7(3) . .
O2 C6 C5 115.8(2) . .
C6 O2 H200 115.6 . .
F4 B1 F4 130.1(7) 2_554 .
F4 B1 F1 114.9(4) 2_554 .
F4 B1 F1 114.9(4) . .
F4 B1 F2 108.8(5) 2_554 2_554
F4 B1 F2 53.7(4) . 2_554
F1 B1 F2 108.7(3) . 2_554
F4 B1 F2 53.7(4) 2_554 .
F4 B1 F2 108.8(5) . .
F1 B1 F2 108.7(3) . .
F2 B1 F2 142.7(7) 2_554 .
F4 B1 F3 53.0(5) 2_554 .
F4 B1 F3 109.3(5) . .
F1 B1 F3 108.8(3) . .
F2 B1 F3 61.2(5) 2_554 .
F2 B1 F3 106.0(5) . .
F4 B1 F3 109.3(5) 2_554 2_554
F4 B1 F3 53.0(5) . 2_554
F1 B1 F3 108.8(3) . 2_554
F2 B1 F3 106.0(5) 2_554 2_554
F2 B1 F3 61.2(5) . 2_554
F3 B1 F3 142.4(6) . 2_554
F4 F3 B1 60.5(4) 2_554 .
F4 F3 F2 113.4(5) 2_554 2_554
B1 F3 F2 58.8(3) . 2_554
F4 F2 B1 60.9(4) 2_554 .
F4 F2 F3 114.6(5) 2_554 2_554
B1 F2 F3 60.0(3) . 2_554
F2 F4 F3 130.7(6) 2_554 2_554
F2 F4 B1 65.4(4) 2_554 .
F3 F4 B1 66.4(4) 2_554 .

loop_
_geom_bond_atom_site_label_1
_geom_bond_atom_site_label_2
_geom_bond_distance
_geom_bond_site_symmetry_2
Co1 C5 2.019(2) .
Co1 C5 2.019(2) 7
Co1 C1 2.027(2) 7
Co1 C1 2.027(2) .
Co1 C4 2.031(2) 7
Co1 C4 2.031(2) .
Co1 C2 2.044(2) .
Co1 C2 2.044(2) 7
Co1 C3 2.046(2) .
Co1 C3 2.046(2) 7
C1 C2 1.4200 .
C1 C5 1.4200 .
C1 H1 0.9300 .
C2 C3 1.4200 .
C2 H2 0.9300 .
C3 C4 1.4200 .
C3 H3 0.9300 .
C4 C5 1.4200 .
C4 H4 0.9300 .
C5 C6 1.476(3) .
C6 O1 1.239(3) .
C6 O2 1.274(3) .
O2 H200 1.1206 .
B1 F4 1.315(6) 2_554
B1 F4 1.315(6) .
B1 F1 1.368(7) .
B1 F2 1.368(5) 2_554
B1 F2 1.368(5) .
B1 F3 1.385(5) .
B1 F3 1.385(5) 2_554
F3 F4 1.207(10) 2_554
F3 F2 1.402(9) 2_554
F2 F4 1.212(9) 2_554
F2 F3 1.402(9) 2_554
F4 F2 1.212(9) 2_554
F4 F3 1.207(10) 2_554
